data_2230711
loop_
_publ_author_name
'Shan, Wen-Wen'
'Xiong, Han-Lin'
'Mei, Chong-Zhen'

_publ_section_title
;
 Poly[[hexaaquabis(\m~3~-benzene-1,3,5-tricarboxylato-\k^3^<i>O</i>^1^:<i>O</i>^3^:<i>O</i>^5^)bis(5,5'-dimethyl-2,2'-bipyridine-\k^2^<i>N</i>,<i>N</i>')trizinc]
 hexahydrate]
;
_journal_coeditor_code HY2439
_journal_issue 7
_journal_name_full 'Acta Crystallographica Section E'
_journal_page_first m921
_journal_page_last m922
_journal_paper_doi 10.1107/S1600536811022173
_journal_volume 67
_journal_year 2011
_chemical_formula_iupac '[Zn3 (C9 H3 O6)2 (C12 H12 N2)2 (H2 O)6] , 6H2 O'
_chemical_formula_moiety 'C42 H42 N4 O18 Zn3, 6(H2 O)'
_chemical_formula_sum 'C42 H54 N4 O24 Zn3'
_chemical_formula_weight 1195.00
_chemical_name_systematic
;
Poly[[hexaaquabis(\m~3~-benzene-1,3,5-tricarboxylato-
\k^3^<i>O</i>^1^:<i>O</i>^3^:<i>O</i>^5^)bis(5,5'-dimethyl-2,2'-bipyridine-
\k^2^<i>N</i>,<i>N</i>')trizinc] hexahydrate]
;
_space_group_IT_number 2
_symmetry_cell_setting triclinic
_symmetry_space_group_name_Hall '-P 1'
_symmetry_space_group_name_H-M 'P -1'
_atom_sites_solution_hydrogens geom
_atom_sites_solution_primary direct
_atom_sites_solution_secondary difmap
_audit_creation_method SHELXL97
_cell_angle_alpha 68.910(8)
_cell_angle_beta 74.848(8)
_cell_angle_gamma 81.834(8)
_cell_formula_units_Z 1
_cell_length_a 10.2454(10)
_cell_length_b 10.5799(10)
_cell_length_c 12.6580(10)
_cell_measurement_reflns_used 3902
_cell_measurement_temperature 296(2)
_cell_measurement_theta_max 29.22
_cell_measurement_theta_min 2.99
_cell_volume 1233.9(2)
_computing_cell_refinement 'SAINT (Bruker, 2007)'
_computing_data_collection 'APEX2 (Bruker, 2007)'
_computing_data_reduction 'SAINT (Bruker, 2007)'
_computing_molecular_graphics 'DIAMOND (Brandenburg, 1999)'
_computing_publication_material 'SHELXTL (Sheldrick, 2008)'
_computing_structure_refinement 'SHELXL97 (Sheldrick, 2008)'
_computing_structure_solution 'SHELXS97 (Sheldrick, 2008)'
_diffrn_ambient_temperature 296(2)
_diffrn_measured_fraction_theta_full 0.997
_diffrn_measured_fraction_theta_max 0.997
_diffrn_measurement_device_type 'Bruker APEXII CCD'
_diffrn_measurement_method '\f and \w'
_diffrn_radiation_monochromator graphite
_diffrn_radiation_source 'fine-focus sealed tube'
_diffrn_radiation_type MoK\a
_diffrn_radiation_wavelength 0.71073
_diffrn_reflns_av_R_equivalents 0.0342
_diffrn_reflns_av_sigmaI/netI 0.0549
_diffrn_reflns_limit_h_max 11
_diffrn_reflns_limit_h_min -12
_diffrn_reflns_limit_k_max 12
_diffrn_reflns_limit_k_min -12
_diffrn_reflns_limit_l_max 15
_diffrn_reflns_limit_l_min -14
_diffrn_reflns_number 9149
_diffrn_reflns_theta_full 25.00
_diffrn_reflns_theta_max 25.00
_diffrn_reflns_theta_min 3.00
_exptl_absorpt_coefficient_mu 1.536
_exptl_absorpt_correction_T_max 0.7590
_exptl_absorpt_correction_T_min 0.7386
_exptl_absorpt_correction_type multi-scan
_exptl_absorpt_process_details '(SADABS; Bruker, 2001)'
_exptl_crystal_colour colourless
_exptl_crystal_density_diffrn 1.608
_exptl_crystal_density_method 'not measured'
_exptl_crystal_description block
_exptl_crystal_F_000 616
_exptl_crystal_size_max 0.21
_exptl_crystal_size_mid 0.20
_exptl_crystal_size_min 0.19
_refine_diff_density_max 0.738
_refine_diff_density_min -0.586
_refine_ls_extinction_method none
_refine_ls_goodness_of_fit_ref 1.014
_refine_ls_hydrogen_treatment constr
_refine_ls_matrix_type full
_refine_ls_number_parameters 336
_refine_ls_number_reflns 4330
_refine_ls_number_restraints 12
_refine_ls_restrained_S_all 1.015
_refine_ls_R_factor_all 0.0620
_refine_ls_R_factor_gt 0.0454
_refine_ls_shift/su_max 0.000
_refine_ls_shift/su_mean 0.000
_refine_ls_structure_factor_coef Fsqd
_refine_ls_weighting_details 'calc w = 1/[\s^2^(Fo^2^)+(0.0713P)^2^+0.3228P] where P=(Fo^2^+2Fc^2^)/3'
_refine_ls_weighting_scheme calc
_refine_ls_wR_factor_gt 0.1153
_refine_ls_wR_factor_ref 0.1239
_reflns_number_gt 3426
_reflns_number_total 4330
_reflns_threshold_expression I>2\s(I)
_cod_data_source_file hy2439.cif
_cod_data_source_block I
_cod_original_cell_volume 1233.90(19)
_cod_database_code 2230711
_cod_database_fobs_code 2230711

loop_
_symmetry_equiv_pos_as_xyz
'x, y, z'
'-x, -y, -z'

loop_
_atom_site_type_symbol
_atom_site_label
_atom_site_fract_x
_atom_site_fract_y
_atom_site_fract_z
_atom_site_U_iso_or_equiv
_atom_site_adp_type
_atom_site_calc_flag
_atom_site_refinement_flags
_atom_site_occupancy
_atom_site_symmetry_multiplicity
_atom_site_disorder_assembly
_atom_site_disorder_group
Zn Zn1 0.12533(4) 0.26423(4) 0.27950(4) 0.02392(16) Uani d . 1 1 . .
Zn Zn2 0.5000 -0.5000 0.5000 0.0307(2) Uani d S 1 2 . .
O O1 0.2755(2) 0.1223(3) 0.3318(2) 0.0318(7) Uani d . 1 1 . .
O O2 0.3634(3) 0.3178(3) 0.2870(3) 0.0402(7) Uani d . 1 1 . .
O O3 0.8425(3) 0.3214(2) 0.3035(2) 0.0308(7) Uani d . 1 1 . .
O O4 0.9762(2) 0.1367(2) 0.3164(2) 0.0291(6) Uani d . 1 1 . .
O O5 0.7603(3) -0.3095(2) 0.4380(3) 0.0328(7) Uani d . 1 1 . .
O O6 0.5455(3) -0.3002(3) 0.4271(3) 0.0361(7) Uani d . 1 1 . .
O O1W 0.0603(3) 0.3070(3) 0.4344(2) 0.0333(7) Uani d . 1 1 . .
H H1WA 0.1250 0.3022 0.4656 0.050 Uiso d R 1 1 . .
H H1WB -0.0007 0.2560 0.4821 0.050 Uiso d R 1 1 . .
O O2W 0.4783(3) -0.4920(3) 0.3334(3) 0.0432(8) Uani d . 1 1 . .
H H2WA 0.4387 -0.5581 0.3356 0.065 Uiso d R 1 1 . .
H H2WB 0.4504 -0.4322 0.2770 0.065 Uiso d R 1 1 . .
O O3W 0.7074(3) -0.5649(3) 0.4677(3) 0.0408(8) Uani d . 1 1 . .
H H3WB 0.7155 -0.6398 0.4555 0.061 Uiso d R 1 1 . .
H H3WC 0.7508 -0.5056 0.4082 0.061 Uiso d R 1 1 . .
O O4W 0.4365(14) 0.6435(16) 0.0453(12) 0.117(3) Uani d PU 0.408(9) 1 A 1
H H4WA 0.4059 0.6795 0.1072 0.175 Uiso d PR 0.408(9) 1 A 1
H H4WB 0.4578 0.5864 0.0534 0.175 Uiso d PR 0.408(9) 1 A 1
O O4W' 0.4797(10) 0.5541(10) 0.0114(9) 0.117(3) Uani d PU 0.592(9) 1 . 2
H H4WD 0.4529 0.4924 0.0792 0.175 Uiso d PR 0.592(9) 1 A 2
H H4WE 0.4258 0.6206 -0.0140 0.175 Uiso d PR 0.592(9) 1 A 2
O O5W 0.3621(5) 0.7702(6) 0.2466(6) 0.142(2) Uani d . 1 1 . .
H H5WA 0.2969 0.7985 0.2914 0.213 Uiso d R 1 1 . .
H H5WC 0.4226 0.7649 0.2885 0.213 Uiso d R 1 1 . .
O O6W 0.1335(5) 0.8711(5) 0.4028(4) 0.1048(18) Uani d . 1 1 . .
H H6WB 0.1775 0.9325 0.4047 0.157 Uiso d R 1 1 . .
H H6WD 0.0961 0.9389 0.3584 0.157 Uiso d R 1 1 . .
N N1 0.1983(3) 0.2550(3) 0.1050(3) 0.0302(8) Uani d . 1 1 . .
N N2 0.1122(3) 0.4690(3) 0.1716(3) 0.0269(7) Uani d . 1 1 . .
C C1 0.3732(4) 0.1913(4) 0.3168(3) 0.0247(8) Uani d . 1 1 . .
C C2 0.8611(4) 0.1978(4) 0.3186(3) 0.0207(8) Uani d . 1 1 . .
C C3 0.6509(4) -0.2463(4) 0.4204(3) 0.0248(8) Uani d . 1 1 . .
C C4 0.5062(3) 0.1165(4) 0.3354(3) 0.0216(8) Uani d . 1 1 . .
C C5 0.6183(3) 0.1867(4) 0.3203(3) 0.0235(8) Uani d . 1 1 . .
H H5 0.6110 0.2808 0.2988 0.028 Uiso calc R 1 1 . .
C C6 0.7415(3) 0.1176(3) 0.3371(3) 0.0207(8) Uani d . 1 1 . .
C C7 0.7516(3) -0.0216(3) 0.3692(3) 0.0201(8) Uani d . 1 1 . .
H H7 0.8338 -0.0679 0.3806 0.024 Uiso calc R 1 1 . .
C C8 0.6407(4) -0.0943(3) 0.3851(3) 0.0215(8) Uani d . 1 1 . .
C C9 0.5189(4) -0.0233(4) 0.3676(3) 0.0225(8) Uani d . 1 1 . .
H H9 0.4443 -0.0708 0.3777 0.027 Uiso calc R 1 1 . .
C C10 0.2447(4) 0.1427(4) 0.0791(4) 0.0375(10) Uani d . 1 1 . .
H H10 0.2463 0.0610 0.1400 0.045 Uiso calc R 1 1 . .
C C11 0.2910(4) 0.1418(5) -0.0342(4) 0.0412(11) Uani d . 1 1 . .
C C12 0.3435(6) 0.0116(5) -0.0579(5) 0.0621(15) Uani d . 1 1 . .
H H12A 0.3412 -0.0615 0.0144 0.093 Uiso calc R 1 1 . .
H H12B 0.4349 0.0210 -0.1032 0.093 Uiso calc R 1 1 . .
H H12C 0.2876 -0.0075 -0.1000 0.093 Uiso calc R 1 1 . .
C C13 0.2863(5) 0.2651(5) -0.1217(4) 0.0447(11) Uani d . 1 1 . .
H H13 0.3157 0.2694 -0.1988 0.054 Uiso calc R 1 1 . .
C C14 0.2389(5) 0.3818(5) -0.0967(4) 0.0419(11) Uani d . 1 1 . .
H H14 0.2364 0.4645 -0.1564 0.050 Uiso calc R 1 1 . .
C C15 0.1949(4) 0.3746(4) 0.0188(3) 0.0304(9) Uani d . 1 1 . .
C C16 0.1458(4) 0.4930(4) 0.0569(4) 0.0287(9) Uani d . 1 1 . .
C C17 0.1358(4) 0.6233(4) -0.0215(4) 0.0386(11) Uani d . 1 1 . .
H H17 0.1577 0.6387 -0.1010 0.046 Uiso calc R 1 1 . .
C C18 0.0930(5) 0.7297(4) 0.0198(4) 0.0443(12) Uani d . 1 1 . .
H H18 0.0871 0.8175 -0.0322 0.053 Uiso calc R 1 1 . .
C C19 0.0590(4) 0.7070(4) 0.1378(4) 0.0381(11) Uani d . 1 1 . .
C C20 0.0129(5) 0.8197(5) 0.1863(5) 0.0533(13) Uani d . 1 1 . .
H H20A 0.0763 0.8258 0.2281 0.080 Uiso d R 1 1 . .
H H20B -0.0747 0.8018 0.2381 0.080 Uiso d R 1 1 . .
H H20C 0.0073 0.9038 0.1240 0.080 Uiso d R 1 1 . .
C C21 0.0697(4) 0.5739(4) 0.2107(4) 0.0341(10) Uani d . 1 1 . .
H H21 0.0465 0.5561 0.2906 0.041 Uiso calc R 1 1 . .

loop_
_atom_site_aniso_label
_atom_site_aniso_U_11
_atom_site_aniso_U_22
_atom_site_aniso_U_33
_atom_site_aniso_U_12
_atom_site_aniso_U_13
_atom_site_aniso_U_23
Zn1 0.0188(3) 0.0242(3) 0.0267(3) -0.00367(17) -0.00609(18) -0.00453(19)
Zn2 0.0273(4) 0.0215(3) 0.0435(4) -0.0059(3) -0.0063(3) -0.0107(3)
O1 0.0175(14) 0.0356(15) 0.0417(18) -0.0021(11) -0.0126(12) -0.0080(13)
O2 0.0321(17) 0.0315(16) 0.059(2) 0.0060(12) -0.0200(15) -0.0145(14)
O3 0.0290(15) 0.0192(14) 0.0441(18) -0.0061(11) -0.0087(13) -0.0086(12)
O4 0.0138(13) 0.0267(14) 0.0460(18) -0.0001(11) -0.0073(12) -0.0112(13)
O5 0.0298(16) 0.0214(14) 0.0508(19) 0.0007(11) -0.0178(14) -0.0111(13)
O6 0.0268(15) 0.0224(14) 0.062(2) -0.0077(11) -0.0145(14) -0.0120(14)
O1W 0.0301(15) 0.0433(17) 0.0287(16) -0.0092(12) -0.0089(12) -0.0104(13)
O2W 0.055(2) 0.0332(16) 0.046(2) -0.0066(14) -0.0158(16) -0.0136(14)
O3W 0.0314(16) 0.0288(15) 0.062(2) -0.0021(12) -0.0040(14) -0.0191(15)
O4W 0.113(3) 0.119(3) 0.118(3) -0.0102(14) -0.0282(15) -0.0372(15)
O4W' 0.113(3) 0.119(3) 0.118(3) -0.0102(14) -0.0282(15) -0.0372(15)
O5W 0.101(4) 0.110(4) 0.181(6) 0.005(3) -0.051(4) 0.001(4)
O6W 0.134(4) 0.123(4) 0.060(3) -0.088(3) -0.015(3) -0.010(3)
N1 0.0326(19) 0.0304(18) 0.0263(19) -0.0060(14) -0.0052(15) -0.0074(15)
N2 0.0208(17) 0.0305(18) 0.028(2) -0.0039(13) -0.0064(14) -0.0063(15)
C1 0.0166(19) 0.034(2) 0.024(2) 0.0013(16) -0.0068(15) -0.0099(17)
C2 0.021(2) 0.0235(19) 0.0158(19) -0.0072(15) -0.0019(15) -0.0034(15)
C3 0.029(2) 0.0240(19) 0.023(2) -0.0083(17) -0.0042(16) -0.0090(16)
C4 0.0177(19) 0.029(2) 0.018(2) -0.0007(15) -0.0030(15) -0.0088(16)
C5 0.0210(19) 0.0210(18) 0.027(2) -0.0016(15) -0.0076(16) -0.0039(16)
C6 0.0172(18) 0.0230(18) 0.023(2) -0.0042(14) -0.0044(15) -0.0075(16)
C7 0.0162(18) 0.0193(17) 0.023(2) -0.0018(14) -0.0043(15) -0.0054(15)
C8 0.024(2) 0.0216(18) 0.020(2) -0.0039(15) -0.0046(15) -0.0082(16)
C9 0.0166(19) 0.0274(19) 0.024(2) -0.0048(15) -0.0049(15) -0.0085(16)
C10 0.044(3) 0.032(2) 0.035(3) -0.0078(19) -0.009(2) -0.008(2)
C11 0.040(3) 0.051(3) 0.039(3) -0.005(2) -0.007(2) -0.023(2)
C12 0.077(4) 0.057(3) 0.058(4) 0.001(3) -0.007(3) -0.034(3)
C13 0.050(3) 0.057(3) 0.029(3) -0.008(2) -0.007(2) -0.017(2)
C14 0.050(3) 0.044(3) 0.028(3) -0.008(2) -0.008(2) -0.006(2)
C15 0.025(2) 0.036(2) 0.031(2) -0.0059(17) -0.0084(18) -0.0081(19)
C16 0.025(2) 0.029(2) 0.033(3) -0.0058(16) -0.0085(18) -0.0090(18)
C17 0.050(3) 0.033(2) 0.025(2) -0.005(2) -0.009(2) 0.0014(19)
C18 0.049(3) 0.030(2) 0.045(3) -0.003(2) -0.017(2) 0.002(2)
C19 0.031(2) 0.031(2) 0.050(3) 0.0001(18) -0.012(2) -0.011(2)
C20 0.056(3) 0.040(3) 0.063(4) 0.001(2) -0.010(3) -0.020(3)
C21 0.033(2) 0.033(2) 0.036(3) -0.0050(18) -0.0079(19) -0.0092(19)

loop_
_atom_type_symbol
_atom_type_description
_atom_type_scat_dispersion_real
_atom_type_scat_dispersion_imag
_atom_type_scat_source
C C 0.0033 0.0016 'International Tables Vol C Tables 4.2.6.8 and 6.1.1.4'
H H 0.0000 0.0000 'International Tables Vol C Tables 4.2.6.8 and 6.1.1.4'
N N 0.0061 0.0033 'International Tables Vol C Tables 4.2.6.8 and 6.1.1.4'
O O 0.0106 0.0060 'International Tables Vol C Tables 4.2.6.8 and 6.1.1.4'
Zn Zn 0.2839 1.4301 'International Tables Vol C Tables 4.2.6.8 and 6.1.1.4'

loop_
_geom_angle_atom_site_label_1
_geom_angle_atom_site_label_2
_geom_angle_atom_site_label_3
_geom_angle_site_symmetry_1
_geom_angle_site_symmetry_3
_geom_angle
_geom_angle_publ_flag
O4 Zn1 O1 1_455 . 98.75(10) ?
O4 Zn1 O1W 1_455 . 95.22(11) ?
O1 Zn1 O1W . . 95.94(11) ?
O4 Zn1 N2 1_455 . 121.50(11) ?
O1 Zn1 N2 . . 137.13(11) ?
O1W Zn1 N2 . . 94.52(12) ?
O4 Zn1 N1 1_455 . 91.75(12) ?
O1 Zn1 N1 . . 89.17(12) ?
O1W Zn1 N1 . . 170.62(11) ?
N2 Zn1 N1 . . 76.46(13) ?
O6 Zn2 O6 2_646 . 180.00(15) ?
O6 Zn2 O3W 2_646 2_646 91.78(11) ?
O6 Zn2 O3W . 2_646 88.22(11) ?
O6 Zn2 O3W 2_646 . 88.22(11) ?
O6 Zn2 O3W . . 91.78(11) ?
O3W Zn2 O3W 2_646 . 180.0 ?
O6 Zn2 O2W 2_646 . 91.61(11) ?
O6 Zn2 O2W . . 88.39(11) ?
O3W Zn2 O2W 2_646 . 86.71(12) ?
O3W Zn2 O2W . . 93.29(12) ?
O6 Zn2 O2W 2_646 2_646 88.39(11) ?
O6 Zn2 O2W . 2_646 91.61(11) ?
O3W Zn2 O2W 2_646 2_646 93.29(12) ?
O3W Zn2 O2W . 2_646 86.71(12) ?
O2W Zn2 O2W . 2_646 180.0 ?
C1 O1 Zn1 . . 104.3(2) ?
C2 O4 Zn1 . 1_655 112.2(2) ?
C3 O6 Zn2 . . 129.0(2) ?
Zn1 O1W H1WA . . 111.8 ?
Zn1 O1W H1WB . . 112.0 ?
H1WA O1W H1WB . . 110.0 ?
Zn2 O2W H2WA . . 114.2 ?
Zn2 O2W H2WB . . 135.2 ?
H2WA O2W H2WB . . 97.6 ?
Zn2 O3W H3WB . . 109.3 ?
Zn2 O3W H3WC . . 109.3 ?
H3WB O3W H3WC . . 109.5 ?
H4WA O4W H4WB . . 121.9 ?
H4WA O4W H4WE . . 153.9 ?
H4WB O4W H4WE . . 73.1 ?
O4W' O4W' H4WB 2_665 . 148.4 ?
O4W' O4W' H4WD 2_665 . 78.5 ?
H4WB O4W' H4WD . . 71.6 ?
O4W' O4W' H4WE 2_665 . 133.7 ?
H4WB O4W' H4WE . . 72.4 ?
H4WD O4W' H4WE . . 119.7 ?
H5WA O5W H5WC . . 94.0 ?
H6WB O6W H6WD . . 82.4 ?
C10 N1 C15 . . 119.6(4) ?
C10 N1 Zn1 . . 125.4(3) ?
C15 N1 Zn1 . . 115.0(3) ?
C16 N2 C21 . . 119.0(3) ?
C16 N2 Zn1 . . 116.5(3) ?
C21 N2 Zn1 . . 124.5(3) ?
O2 C1 O1 . . 122.5(3) ?
O2 C1 C4 . . 119.7(3) ?
O1 C1 C4 . . 117.8(3) ?
O3 C2 O4 . . 123.0(3) ?
O3 C2 C6 . . 118.8(3) ?
O4 C2 C6 . . 118.2(3) ?
O5 C3 O6 . . 125.0(3) ?
O5 C3 C8 . . 119.5(3) ?
O6 C3 C8 . . 115.5(3) ?
C9 C4 C5 . . 118.9(3) ?
C9 C4 C1 . . 120.4(3) ?
C5 C4 C1 . . 120.7(3) ?
C4 C5 C6 . . 120.7(3) ?
C4 C5 H5 . . 119.7 ?
C6 C5 H5 . . 119.7 ?
C7 C6 C5 . . 119.4(3) ?
C7 C6 C2 . . 121.7(3) ?
C5 C6 C2 . . 119.0(3) ?
C6 C7 C8 . . 121.1(3) ?
C6 C7 H7 . . 119.4 ?
C8 C7 H7 . . 119.4 ?
C9 C8 C7 . . 118.6(3) ?
C9 C8 C3 . . 120.0(3) ?
C7 C8 C3 . . 121.4(3) ?
C4 C9 C8 . . 121.4(3) ?
C4 C9 H9 . . 119.3 ?
C8 C9 H9 . . 119.3 ?
N1 C10 C11 . . 123.4(4) ?
N1 C10 H10 . . 118.3 ?
C11 C10 H10 . . 118.3 ?
C13 C11 C10 . . 116.4(4) ?
C13 C11 C12 . . 122.7(4) ?
C10 C11 C12 . . 120.9(4) ?
C11 C12 H12A . . 109.5 ?
C11 C12 H12B . . 109.5 ?
H12A C12 H12B . . 109.5 ?
C11 C12 H12C . . 109.5 ?
H12A C12 H12C . . 109.5 ?
H12B C12 H12C . . 109.5 ?
C14 C13 C11 . . 121.1(4) ?
C14 C13 H13 . . 119.5 ?
C11 C13 H13 . . 119.5 ?
C13 C14 C15 . . 119.2(4) ?
C13 C14 H14 . . 120.4 ?
C15 C14 H14 . . 120.4 ?
N1 C15 C14 . . 120.4(4) ?
N1 C15 C16 . . 115.2(4) ?
C14 C15 C16 . . 124.3(4) ?
N2 C16 C17 . . 121.1(4) ?
N2 C16 C15 . . 116.7(3) ?
C17 C16 C15 . . 122.3(4) ?
C18 C17 C16 . . 119.3(4) ?
C18 C17 H17 . . 120.4 ?
C16 C17 H17 . . 120.4 ?
C17 C18 C19 . . 120.5(4) ?
C17 C18 H18 . . 119.8 ?
C19 C18 H18 . . 119.8 ?
C18 C19 C21 . . 116.9(4) ?
C18 C19 C20 . . 122.2(4) ?
C21 C19 C20 . . 120.8(4) ?
C19 C20 H20A . . 109.5 ?
C19 C20 H20B . . 109.4 ?
H20A C20 H20B . . 109.5 ?
C19 C20 H20C . . 109.5 ?
H20A C20 H20C . . 109.5 ?
H20B C20 H20C . . 109.5 ?
N2 C21 C19 . . 123.2(4) ?
N2 C21 H21 . . 118.4 ?
C19 C21 H21 . . 118.4 ?

loop_
_geom_bond_atom_site_label_1
_geom_bond_atom_site_label_2
_geom_bond_site_symmetry_2
_geom_bond_distance
_geom_bond_publ_flag
Zn1 O4 1_455 2.033(2) ?
Zn1 O1 . 2.055(3) ?
Zn1 O1W . 2.089(3) ?
Zn1 N2 . 2.112(3) ?
Zn1 N1 . 2.172(3) ?
Zn2 O6 2_646 2.047(2) ?
Zn2 O6 . 2.047(2) ?
Zn2 O3W 2_646 2.119(3) ?
Zn2 O3W . 2.119(3) ?
Zn2 O2W . 2.148(3) ?
Zn2 O2W 2_646 2.148(3) ?
O1 C1 . 1.256(4) ?
O2 C1 . 1.250(5) ?
O3 C2 . 1.246(4) ?
O4 C2 . 1.260(4) ?
O4 Zn1 1_655 2.033(2) ?
O5 C3 . 1.250(4) ?
O6 C3 . 1.260(4) ?
O1W H1WA . 0.8433 ?
O1W H1WB . 0.8428 ?
O2W H2WA . 0.8457 ?
O2W H2WB . 0.8499 ?
O3W H3WB . 0.8500 ?
O3W H3WC . 0.8500 ?
O4W H4WA . 0.9537 ?
O4W H4WB . 0.5942 ?
O4W H4WE . 0.9037 ?
O4W' O4W' 2_665 1.27(2) ?
O4W' H4WB . 0.7048 ?
O4W' H4WD . 0.8736 ?
O4W' H4WE . 0.8501 ?
O5W H5WA . 0.8514 ?
O5W H5WC . 0.9000 ?
O6W H6WB . 0.8520 ?
O6W H6WD . 0.8499 ?
N1 C10 . 1.335(5) ?
N1 C15 . 1.344(5) ?
N2 C16 . 1.338(5) ?
N2 C21 . 1.346(5) ?
C1 C4 . 1.505(5) ?
C2 C6 . 1.509(5) ?
C3 C8 . 1.502(5) ?
C4 C9 . 1.382(5) ?
C4 C5 . 1.390(5) ?
C5 C6 . 1.393(5) ?
C5 H5 . 0.9300 ?
C6 C7 . 1.375(5) ?
C7 C8 . 1.393(5) ?
C7 H7 . 0.9300 ?
C8 C9 . 1.389(5) ?
C9 H9 . 0.9300 ?
C10 C11 . 1.391(6) ?
C10 H10 . 0.9300 ?
C11 C13 . 1.378(6) ?
C11 C12 . 1.510(7) ?
C12 H12A . 0.9600 ?
C12 H12B . 0.9600 ?
C12 H12C . 0.9600 ?
C13 C14 . 1.375(7) ?
C13 H13 . 0.9300 ?
C14 C15 . 1.390(6) ?
C14 H14 . 0.9300 ?
C15 C16 . 1.477(6) ?
C16 C17 . 1.387(5) ?
C17 C18 . 1.377(6) ?
C17 H17 . 0.9300 ?
C18 C19 . 1.380(6) ?
C18 H18 . 0.9300 ?
C19 C21 . 1.386(6) ?
C19 C20 . 1.496(6) ?
C20 H20A . 0.9599 ?
C20 H20B . 0.9600 ?
C20 H20C . 0.9601 ?
C21 H21 . 0.9300 ?

loop_
_geom_hbond_atom_site_label_D
_geom_hbond_atom_site_label_H
_geom_hbond_atom_site_label_A
_geom_hbond_site_symmetry_A
_geom_hbond_distance_DH
_geom_hbond_distance_HA
_geom_hbond_distance_DA
_geom_hbond_angle_DHA
O1W H1WA O5 2_656 0.84 1.93 2.754(4) 166
O1W H1WB O6W 2_566 0.84 1.96 2.805(5) 176
O2W H2WA O2 1_545 0.85 1.95 2.768(4) 162
O2W H2WB O5W 1_545 0.85 2.14 2.806(6) 135
O3W H3WB O3 1_545 0.85 2.16 2.740(4) 125
O3W H3WC O5 . 0.85 2.26 2.705(4) 113
O4W H4WA O5W . 0.95 2.22 3.166(19) 173
O4W' H4WD O2 . 0.87 2.63 3.499(11) 177
O5W H5WA O6W . 0.85 2.14 2.987(9) 179
O5W H5WC O6 1_565 0.90 2.28 3.151(7) 164
O6W H6WB O1 1_565 0.85 2.16 2.947(5) 154
O6W H6WD O4 1_465 0.85 2.23 3.019(6) 154

loop_
_geom_torsion_atom_site_label_1
_geom_torsion_atom_site_label_2
_geom_torsion_atom_site_label_3
_geom_torsion_atom_site_label_4
_geom_torsion_site_symmetry_1
_geom_torsion_site_symmetry_2
_geom_torsion_site_symmetry_3
_geom_torsion_site_symmetry_4
_geom_torsion
_geom_torsion_publ_flag
O4 Zn1 O1 C1 1_455 . . . -177.5(2) ?
O1W Zn1 O1 C1 . . . . -81.3(3) ?
N2 Zn1 O1 C1 . . . . 22.0(3) ?
N1 Zn1 O1 C1 . . . . 90.9(3) ?
O3W Zn2 O6 C3 2_646 . . . 152.0(4) ?
O3W Zn2 O6 C3 . . . . -28.0(4) ?
O2W Zn2 O6 C3 . . . . -121.2(4) ?
O2W Zn2 O6 C3 2_646 . . . 58.8(4) ?
O4 Zn1 N1 C10 1_455 . . . -60.6(3) ?
O1 Zn1 N1 C10 . . . . 38.1(3) ?
N2 Zn1 N1 C10 . . . . 177.4(3) ?
O4 Zn1 N1 C15 1_455 . . . 119.6(3) ?
O1 Zn1 N1 C15 . . . . -141.7(3) ?
N2 Zn1 N1 C15 . . . . -2.4(3) ?
O4 Zn1 N2 C16 1_455 . . . -80.7(3) ?
O1 Zn1 N2 C16 . . . . 76.6(3) ?
O1W Zn1 N2 C16 . . . . -179.7(3) ?
N1 Zn1 N2 C16 . . . . 2.9(3) ?
O4 Zn1 N2 C21 1_455 . . . 97.6(3) ?
O1 Zn1 N2 C21 . . . . -105.1(3) ?
O1W Zn1 N2 C21 . . . . -1.3(3) ?
N1 Zn1 N2 C21 . . . . -178.7(3) ?
Zn1 O1 C1 O2 . . . . 6.0(5) ?
Zn1 O1 C1 C4 . . . . -173.7(3) ?
Zn1 O4 C2 O3 1_655 . . . -2.2(5) ?
Zn1 O4 C2 C6 1_655 . . . 176.1(2) ?
Zn2 O6 C3 O5 . . . . 14.6(6) ?
Zn2 O6 C3 C8 . . . . -167.1(2) ?
O2 C1 C4 C9 . . . . -179.5(4) ?
O1 C1 C4 C9 . . . . 0.1(5) ?
O2 C1 C4 C5 . . . . 0.3(6) ?
O1 C1 C4 C5 . . . . 180.0(3) ?
C9 C4 C5 C6 . . . . 0.1(6) ?
C1 C4 C5 C6 . . . . -179.8(3) ?
C4 C5 C6 C7 . . . . -0.1(6) ?
C4 C5 C6 C2 . . . . 179.3(3) ?
O3 C2 C6 C7 . . . . -171.4(3) ?
O4 C2 C6 C7 . . . . 10.2(5) ?
O3 C2 C6 C5 . . . . 9.1(5) ?
O4 C2 C6 C5 . . . . -169.2(3) ?
C5 C6 C7 C8 . . . . 0.0(6) ?
C2 C6 C7 C8 . . . . -179.4(3) ?
C6 C7 C8 C9 . . . . 0.1(6) ?
C6 C7 C8 C3 . . . . -179.9(3) ?
O5 C3 C8 C9 . . . . -178.7(4) ?
O6 C3 C8 C9 . . . . 3.0(5) ?
O5 C3 C8 C7 . . . . 1.3(6) ?
O6 C3 C8 C7 . . . . -177.1(3) ?
C5 C4 C9 C8 . . . . 0.1(6) ?
C1 C4 C9 C8 . . . . 179.9(3) ?
C7 C8 C9 C4 . . . . -0.2(6) ?
C3 C8 C9 C4 . . . . 179.8(3) ?
C15 N1 C10 C11 . . . . 0.0(6) ?
Zn1 N1 C10 C11 . . . . -179.8(3) ?
N1 C10 C11 C13 . . . . -0.3(7) ?
N1 C10 C11 C12 . . . . 179.5(4) ?
C10 C11 C13 C14 . . . . 0.3(7) ?
C12 C11 C13 C14 . . . . -179.4(5) ?
C11 C13 C14 C15 . . . . -0.1(7) ?
C10 N1 C15 C14 . . . . 0.2(6) ?
Zn1 N1 C15 C14 . . . . 180.0(3) ?
C10 N1 C15 C16 . . . . -178.1(3) ?
Zn1 N1 C15 C16 . . . . 1.7(4) ?
C13 C14 C15 N1 . . . . -0.1(6) ?
C13 C14 C15 C16 . . . . 178.0(4) ?
C21 N2 C16 C17 . . . . -0.9(6) ?
Zn1 N2 C16 C17 . . . . 177.5(3) ?
C21 N2 C16 C15 . . . . 178.5(3) ?
Zn1 N2 C16 C15 . . . . -3.0(4) ?
N1 C15 C16 N2 . . . . 0.8(5) ?
C14 C15 C16 N2 . . . . -177.4(4) ?
N1 C15 C16 C17 . . . . -179.7(4) ?
C14 C15 C16 C17 . . . . 2.0(6) ?
N2 C16 C17 C18 . . . . 1.3(6) ?
C15 C16 C17 C18 . . . . -178.1(4) ?
C16 C17 C18 C19 . . . . -0.8(7) ?
C17 C18 C19 C21 . . . . -0.1(6) ?
C17 C18 C19 C20 . . . . 179.6(4) ?
C16 N2 C21 C19 . . . . 0.0(6) ?
Zn1 N2 C21 C19 . . . . -178.4(3) ?
C18 C19 C21 N2 . . . . 0.6(6) ?
C20 C19 C21 N2 . . . . -179.2(4) ?
